data_9013424
loop_
_publ_author_name
'Atabaeva, E. Y.'
'Mashkov, S. A.'
'Popova, S. V.'

_publ_section_title
;
 The crystal structure of a new modification of Bi2Se3-II
;
_journal_name_full Kristallografiya
_journal_page_first 173
_journal_page_last 174
_journal_volume 18
_journal_year 1973
_chemical_compound_source 'Guanajuato, Mexico'
_chemical_formula_sum 'Bi2 Se3'
_chemical_name_mineral Guanajuatite
_space_group_IT_number 62
_symmetry_space_group_name_Hall '-P 2ac 2n'
_symmetry_space_group_name_H-M 'P n m a'
_cell_angle_alpha 90
_cell_angle_beta 90
_cell_angle_gamma 90
_cell_length_a 11.83
_cell_length_b 4.09
_cell_length_c 11.62
_cell_formula_units_Z 4
_cell_volume 562.230
_database_code_amcsd 0014181
_exptl_crystal_density_diffrn 7.736
_cod_database_code 9013424

loop_
_space_group_symop_operation_xyz
x,y,z
x,1/2-y,z
-x,1/2+y,-z
1/2-x,1/2+y,1/2+z
1/2+x,1/2-y,1/2-z
1/2+x,y,1/2-z
1/2-x,-y,1/2+z
-x,-y,-z

loop_
_atom_site_label
_atom_site_fract_x
_atom_site_fract_y
_atom_site_fract_z
Bi1 0.01200 0.25000 0.32800
Bi2 0.34300 0.25000 0.53400
Se1 0.06700 0.25000 0.87600
Se2 0.87000 0.25000 0.55600
Se3 0.21300 0.25000 0.19300

loop_
_cod_related_entry_id
_cod_related_entry_database
_cod_related_entry_code
1 AMCSD 0014181
